data_4023694
loop_
_publ_author_name
'Rajesh K. Pandey'
'Lizhu Wang'
'Nathaniel J. Wallock'
'Sergey Lindeman'
'William A. Donaldson'

_publ_section_title
;
 Reactivity of (2-Alkenyl-3-pentene-1,5-diyl)iron Complexes:
 Preparation of Functionalized Vinylcyclopropanes
 and Cycloheptadienes
;
_journal_name_full 'Journal of Organic Chemistry'
_journal_page_first 7236
_journal_page_last 7245
_journal_paper_doi 10.1021/jo801446q
_journal_volume 73
_journal_year 2008
_chemical_formula_sum 'C14 H16 O4'
_chemical_formula_weight 248.27
_chemical_name_systematic
; 
 ? 
;
_space_group_IT_number 14
_symmetry_cell_setting monoclinic
_symmetry_space_group_name_Hall '-P 2ybc'
_symmetry_space_group_name_H-M 'P 1 21/c 1'
_atom_sites_solution_hydrogens difmap
_atom_sites_solution_primary direct
_atom_sites_solution_secondary difmap
_audit_creation_method SHELXL-97
_cell_angle_alpha 90.00
_cell_angle_beta 90.399(2)
_cell_angle_gamma 90.00
_cell_formula_units_Z 4
_cell_length_a 5.2941(2)
_cell_length_b 15.2652(6)
_cell_length_c 14.5546(5)
_cell_measurement_reflns_used 4908
_cell_measurement_temperature 100(2)
_cell_measurement_theta_max 66
_cell_measurement_theta_min 4
_cell_volume 1176.21(8)
_computing_cell_refinement 'SAINT v7.23A (Bruker, 2005)'
_computing_data_collection 'APEX2 v2.0-2 (Bruker, 2005)'
_computing_data_reduction 'SADABS-2004/1 (Bruker, 2005)'
_computing_molecular_graphics 'XP v5.1 (Bruker, 1998)'
_computing_publication_material 'XCIF v6.12 (Bruker, 2001)'
_computing_structure_refinement 'SHELXL-97 v.97-2 (Sheldrick, 1993-1997)'
_computing_structure_solution 'XS/SHELXTL v6.12 (Bruker, 2001)'
_diffrn_ambient_temperature 100(2)
_diffrn_measured_fraction_theta_full 0.961
_diffrn_measured_fraction_theta_max 0.961
_diffrn_measurement_device_type 'Bruker APEX2 CCD detector'
_diffrn_measurement_method '\w scans'
_diffrn_radiation_monochromator graphite
_diffrn_radiation_source 'fine-focus sealed tube'
_diffrn_radiation_type CuK\a
_diffrn_radiation_wavelength 1.54178
_diffrn_reflns_av_R_equivalents 0.0428
_diffrn_reflns_av_sigmaI/netI 0.0254
_diffrn_reflns_limit_h_max 6
_diffrn_reflns_limit_h_min -6
_diffrn_reflns_limit_k_max 17
_diffrn_reflns_limit_k_min 0
_diffrn_reflns_limit_l_max 16
_diffrn_reflns_limit_l_min 0
_diffrn_reflns_number 9640
_diffrn_reflns_theta_full 66.95
_diffrn_reflns_theta_max 66.95
_diffrn_reflns_theta_min 4.20
_exptl_absorpt_coefficient_mu 0.845
_exptl_absorpt_correction_T_max 0.9590
_exptl_absorpt_correction_T_min 0.7023
_exptl_absorpt_correction_type multi-scan
_exptl_crystal_colour colorless
_exptl_crystal_density_diffrn 1.402
_exptl_crystal_density_method 'not measured'
_exptl_crystal_description needle
_exptl_crystal_F_000 528
_exptl_crystal_size_max 0.45
_exptl_crystal_size_mid 0.06
_exptl_crystal_size_min 0.05
_refine_diff_density_max 0.240
_refine_diff_density_min -0.175
_refine_diff_density_rms 0.042
_refine_ls_extinction_method none
_refine_ls_goodness_of_fit_ref 0.977
_refine_ls_hydrogen_treatment refall
_refine_ls_matrix_type full
_refine_ls_number_parameters 227
_refine_ls_number_reflns 2020
_refine_ls_number_restraints 0
_refine_ls_restrained_S_all 0.977
_refine_ls_R_factor_all 0.0396
_refine_ls_R_factor_gt 0.0358
_refine_ls_shift/su_max 0.000
_refine_ls_shift/su_mean 0.000
_refine_ls_structure_factor_coef Fsqd
_refine_ls_weighting_details 'calc w=1/[\s^2^(Fo^2^)+(0.0681P)^2^+0.3559P] where P=(Fo^2^+2Fc^2^)/3'
_refine_ls_weighting_scheme calc
_refine_ls_wR_factor_gt 0.0958
_refine_ls_wR_factor_ref 0.0990
_reflns_number_gt 1813
_reflns_number_total 2020
_reflns_threshold_expression >2sigma(I)
_cod_data_source_file jo801446q_si_004.cif
_cod_data_source_block donp
_cod_original_sg_symbol_H-M 'P 21/c'
_cod_database_code 4023694

loop_
_symmetry_equiv_pos_as_xyz
'x, y, z'
'-x, y+1/2, -z+1/2'
'-x, -y, -z'
'x, -y-1/2, z-1/2'

loop_
_atom_site_label
_atom_site_type_symbol
_atom_site_fract_x
_atom_site_fract_y
_atom_site_fract_z
_atom_site_U_iso_or_equiv
_atom_site_adp_type
_atom_site_occupancy
_atom_site_symmetry_multiplicity
_atom_site_calc_flag
_atom_site_refinement_flags
_atom_site_disorder_assembly
_atom_site_disorder_group
O1 O 0.12239(18) 0.32422(6) 0.67268(6) 0.0238(3) Uani 1 1 d . . .
O2 O -0.10911(18) 0.20985(6) 0.70924(7) 0.0257(3) Uani 1 1 d . . .
O3 O 0.04216(19) 0.52438(6) 0.60956(7) 0.0270(3) Uani 1 1 d . . .
O4 O -0.2433(2) 0.43153(7) 0.54977(7) 0.0277(3) Uani 1 1 d . . .
C1 C -0.0757(3) 0.29712(9) 0.70070(8) 0.0203(3) Uani 1 1 d . . .
C2 C -0.3025(3) 0.35302(9) 0.72280(9) 0.0195(3) Uani 1 1 d . . .
C3 C -0.2461(3) 0.45116(9) 0.71094(9) 0.0216(3) Uani 1 1 d . . .
C4 C -0.0899(3) 0.48914(9) 0.78968(10) 0.0239(3) Uani 1 1 d . . .
C5 C -0.1862(3) 0.46002(10) 0.88142(10) 0.0246(3) Uani 1 1 d . . .
C6 C -0.3286(3) 0.38969(9) 0.89530(9) 0.0221(3) Uani 1 1 d . . .
C7 C -0.4185(3) 0.33121(9) 0.81796(9) 0.0196(3) Uani 1 1 d . . .
C8 C -0.3754(3) 0.23342(9) 0.84180(10) 0.0233(3) Uani 1 1 d . . .
C9 C -0.3404(3) 0.18197(10) 0.75370(10) 0.0262(3) Uani 1 1 d . . .
C10 C -0.4062(3) 0.36239(11) 0.99102(10) 0.0276(3) Uani 1 1 d . . .
C11 C -0.6762(3) 0.32701(10) 0.99914(10) 0.0280(4) Uani 1 1 d . . .
C12 C -0.7150(3) 0.23518(10) 0.96324(10) 0.0280(3) Uani 1 1 d . . .
C13 C -0.5860(3) 0.19529(10) 0.89805(10) 0.0281(3) Uani 1 1 d . . .
C14 C -0.1306(3) 0.47177(9) 0.61890(10) 0.0226(3) Uani 1 1 d . . .
H4O H -0.167(4) 0.4473(15) 0.4960(17) 0.050(6) Uiso 1 1 d . . .
H2 H -0.429(3) 0.3372(10) 0.6759(10) 0.018(4) Uiso 1 1 d . . .
H3 H -0.413(3) 0.4804(10) 0.7108(11) 0.020(4) Uiso 1 1 d . . .
H4A H 0.084(3) 0.4721(11) 0.7824(11) 0.024(4) Uiso 1 1 d . . .
H4B H -0.095(3) 0.5508(13) 0.7855(12) 0.032(4) Uiso 1 1 d . . .
H5 H -0.136(3) 0.4969(12) 0.9353(13) 0.034(5) Uiso 1 1 d . . .
H7 H -0.599(3) 0.3389(10) 0.8097(10) 0.016(4) Uiso 1 1 d . . .
H8 H -0.218(3) 0.2289(10) 0.8724(11) 0.019(4) Uiso 1 1 d . . .
H9A H -0.313(3) 0.1203(13) 0.7672(12) 0.029(4) Uiso 1 1 d . . .
H9B H -0.484(3) 0.1906(12) 0.7124(12) 0.031(4) Uiso 1 1 d . . .
H10A H -0.389(3) 0.4154(12) 1.0311(12) 0.031(4) Uiso 1 1 d . . .
H10B H -0.280(3) 0.3152(12) 1.0128(12) 0.028(4) Uiso 1 1 d . . .
H11A H -0.729(3) 0.3268(11) 1.0648(13) 0.030(4) Uiso 1 1 d . . .
H11B H -0.797(3) 0.3692(13) 0.9681(12) 0.034(5) Uiso 1 1 d . . .
H12 H -0.850(3) 0.2015(12) 0.9949(12) 0.033(4) Uiso 1 1 d . . .
H13 H -0.633(4) 0.1334(14) 0.8823(13) 0.040(5) Uiso 1 1 d . . .

loop_
_atom_site_aniso_label
_atom_site_aniso_U_11
_atom_site_aniso_U_22
_atom_site_aniso_U_33
_atom_site_aniso_U_23
_atom_site_aniso_U_13
_atom_site_aniso_U_12
O1 0.0229(5) 0.0280(5) 0.0206(5) -0.0009(4) 0.0007(4) -0.0001(4)
O2 0.0307(6) 0.0196(5) 0.0269(5) -0.0013(4) 0.0036(4) 0.0027(4)
O3 0.0352(6) 0.0238(5) 0.0222(5) 0.0011(4) 0.0024(4) -0.0061(4)
O4 0.0332(6) 0.0323(6) 0.0176(5) 0.0029(4) -0.0017(4) -0.0073(4)
C1 0.0251(7) 0.0228(7) 0.0130(6) -0.0012(5) -0.0024(5) 0.0006(5)
C2 0.0227(7) 0.0198(7) 0.0161(7) 0.0005(5) -0.0024(5) -0.0006(5)
C3 0.0256(7) 0.0190(7) 0.0203(7) 0.0013(5) 0.0010(5) 0.0023(5)
C4 0.0314(8) 0.0176(7) 0.0229(8) -0.0013(5) 0.0015(6) -0.0031(6)
C5 0.0312(8) 0.0238(7) 0.0190(7) -0.0039(6) -0.0016(6) -0.0008(6)
C6 0.0265(7) 0.0212(7) 0.0187(7) -0.0020(5) -0.0018(5) 0.0032(5)
C7 0.0214(7) 0.0199(7) 0.0174(7) 0.0012(5) -0.0005(5) -0.0002(5)
C8 0.0270(8) 0.0198(7) 0.0232(7) 0.0024(5) -0.0018(6) 0.0008(6)
C9 0.0308(8) 0.0187(8) 0.0293(8) 0.0001(6) 0.0022(6) -0.0010(6)
C10 0.0356(8) 0.0296(8) 0.0177(7) -0.0010(6) -0.0011(6) -0.0033(6)
C11 0.0320(8) 0.0342(9) 0.0179(7) 0.0006(6) 0.0024(6) 0.0009(6)
C12 0.0294(8) 0.0316(8) 0.0229(7) 0.0077(6) -0.0009(6) -0.0050(6)
C13 0.0355(8) 0.0224(8) 0.0265(8) 0.0051(6) 0.0006(6) -0.0038(6)
C14 0.0271(7) 0.0187(7) 0.0222(7) 0.0024(5) 0.0003(5) 0.0035(6)

loop_
_atom_type_symbol
_atom_type_description
_atom_type_scat_dispersion_real
_atom_type_scat_dispersion_imag
_atom_type_scat_source
C C 0.0181 0.0091 'International Tables Vol C Tables 4.2.6.8 and 6.1.1.4'
H H 0.0000 0.0000 'International Tables Vol C Tables 4.2.6.8 and 6.1.1.4'
O O 0.0492 0.0322 'International Tables Vol C Tables 4.2.6.8 and 6.1.1.4'

loop_
_geom_angle_atom_site_label_1
_geom_angle_atom_site_label_2
_geom_angle_atom_site_label_3
_geom_angle
_geom_angle_site_symmetry_1
_geom_angle_site_symmetry_3
_geom_angle_publ_flag
C1 O2 C9 116.21(11) . . ?
C14 O4 H4O 109.3(14) . . ?
O1 C1 O2 119.11(12) . . ?
O1 C1 C2 125.11(13) . . ?
O2 C1 C2 115.69(12) . . ?
C1 C2 C3 111.82(11) . . ?
C1 C2 C7 112.85(11) . . ?
C3 C2 C7 112.76(11) . . ?
C1 C2 H2 104.7(9) . . ?
C3 C2 H2 107.1(9) . . ?
C7 C2 H2 107.0(9) . . ?
C14 C3 C4 111.55(12) . . ?
C14 C3 C2 112.51(11) . . ?
C4 C3 C2 113.03(11) . . ?
C14 C3 H3 105.7(9) . . ?
C4 C3 H3 108.0(9) . . ?
C2 C3 H3 105.5(9) . . ?
C5 C4 C3 111.77(12) . . ?
C5 C4 H4A 110.4(10) . . ?
C3 C4 H4A 109.3(10) . . ?
C5 C4 H4B 110.0(11) . . ?
C3 C4 H4B 108.4(11) . . ?
H4A C4 H4B 106.8(15) . . ?
C6 C5 C4 124.87(13) . . ?
C6 C5 H5 119.0(10) . . ?
C4 C5 H5 116.1(10) . . ?
C5 C6 C7 122.71(12) . . ?
C5 C6 C10 121.37(13) . . ?
C7 C6 C10 115.91(12) . . ?
C6 C7 C8 110.94(11) . . ?
C6 C7 C2 114.37(11) . . ?
C8 C7 C2 110.33(11) . . ?
C6 C7 H7 109.0(9) . . ?
C8 C7 H7 106.8(9) . . ?
C2 C7 H7 105.0(9) . . ?
C13 C8 C9 110.79(12) . . ?
C13 C8 C7 112.72(12) . . ?
C9 C8 C7 109.17(11) . . ?
C13 C8 H8 111.6(9) . . ?
C9 C8 H8 104.4(9) . . ?
C7 C8 H8 107.8(10) . . ?
O2 C9 C8 109.46(12) . . ?
O2 C9 H9A 104.5(10) . . ?
C8 C9 H9A 110.5(10) . . ?
O2 C9 H9B 110.0(10) . . ?
C8 C9 H9B 110.7(10) . . ?
H9A C9 H9B 111.6(14) . . ?
C6 C10 C11 115.28(12) . . ?
C6 C10 H10A 106.8(10) . . ?
C11 C10 H10A 108.8(10) . . ?
C6 C10 H10B 107.2(10) . . ?
C11 C10 H10B 109.4(10) . . ?
H10A C10 H10B 109.2(14) . . ?
C12 C11 C10 115.17(13) . . ?
C12 C11 H11A 106.9(10) . . ?
C10 C11 H11A 110.0(10) . . ?
C12 C11 H11B 110.6(11) . . ?
C10 C11 H11B 109.2(10) . . ?
H11A C11 H11B 104.4(14) . . ?
C13 C12 C11 127.34(14) . . ?
C13 C12 H12 118.1(11) . . ?
C11 C12 H12 114.5(11) . . ?
C12 C13 C8 126.93(14) . . ?
C12 C13 H13 118.1(11) . . ?
C8 C13 H13 115.0(11) . . ?
O3 C14 O4 123.71(13) . . ?
O3 C14 C3 122.83(12) . . ?
O4 C14 C3 113.35(12) . . ?

loop_
_geom_bond_atom_site_label_1
_geom_bond_atom_site_label_2
_geom_bond_distance
_geom_bond_site_symmetry_2
_geom_bond_publ_flag
O1 C1 1.2013(17) . ?
O2 C1 1.3497(17) . ?
O2 C9 1.4526(18) . ?
O3 C14 1.2256(18) . ?
O4 C14 1.3180(18) . ?
O4 H4O 0.92(2) . ?
C1 C2 1.5093(19) . ?
C2 C3 1.5374(19) . ?
C2 C7 1.5551(18) . ?
C2 H2 0.985(16) . ?
C3 C14 1.5096(19) . ?
C3 C4 1.523(2) . ?
C3 H3 0.989(16) . ?
C4 C5 1.500(2) . ?
C4 H4A 0.966(18) . ?
C4 H4B 0.94(2) . ?
C5 C6 1.328(2) . ?
C5 H5 1.000(19) . ?
C6 C7 1.5109(19) . ?
C6 C10 1.514(2) . ?
C7 C8 1.5490(19) . ?
C7 H7 0.969(16) . ?
C8 C13 1.505(2) . ?
C8 C9 1.516(2) . ?
C8 H8 0.944(16) . ?
C9 H9A 0.97(2) . ?
C9 H9B 0.974(19) . ?
C10 C11 1.533(2) . ?
C10 H10A 1.002(19) . ?
C10 H10B 1.031(18) . ?
C11 C12 1.510(2) . ?
C11 H11A 0.997(19) . ?
C11 H11B 1.013(19) . ?
C12 C13 1.322(2) . ?
C12 H12 0.996(19) . ?
C13 H13 1.00(2) . ?

loop_
_geom_hbond_atom_site_label_D
_geom_hbond_atom_site_label_H
_geom_hbond_atom_site_label_A
_geom_hbond_distance_DH
_geom_hbond_distance_HA
_geom_hbond_distance_DA
_geom_hbond_angle_DHA
_geom_hbond_site_symmetry_A
O4 H4O O3 0.92(2) 1.73(2) 2.6457(14) 176(2) 3_566

loop_
_geom_torsion_atom_site_label_1
_geom_torsion_atom_site_label_2
_geom_torsion_atom_site_label_3
_geom_torsion_atom_site_label_4
_geom_torsion
_geom_torsion_site_symmetry_1
_geom_torsion_site_symmetry_2
_geom_torsion_site_symmetry_3
_geom_torsion_site_symmetry_4
_geom_torsion_publ_flag
C9 O2 C1 O1 172.87(11) . . . . ?
C9 O2 C1 C2 -10.56(16) . . . . ?
O1 C1 C2 C3 -3.57(18) . . . . ?
O2 C1 C2 C3 -179.90(11) . . . . ?
O1 C1 C2 C7 -131.95(13) . . . . ?
O2 C1 C2 C7 51.71(15) . . . . ?
C1 C2 C3 C14 50.88(15) . . . . ?
C7 C2 C3 C14 179.31(11) . . . . ?
C1 C2 C3 C4 -76.58(14) . . . . ?
C7 C2 C3 C4 51.86(15) . . . . ?
C14 C3 C4 C5 -173.25(12) . . . . ?
C2 C3 C4 C5 -45.30(16) . . . . ?
C3 C4 C5 C6 21.0(2) . . . . ?
C4 C5 C6 C7 -2.0(2) . . . . ?
C4 C5 C6 C10 176.76(14) . . . . ?
C5 C6 C7 C8 133.11(14) . . . . ?
C10 C6 C7 C8 -45.67(16) . . . . ?
C5 C6 C7 C2 7.54(19) . . . . ?
C10 C6 C7 C2 -171.25(12) . . . . ?
C1 C2 C7 C6 95.86(14) . . . . ?
C3 C2 C7 C6 -32.04(16) . . . . ?
C1 C2 C7 C8 -30.03(15) . . . . ?
C3 C2 C7 C8 -157.93(11) . . . . ?
C6 C7 C8 C13 84.40(15) . . . . ?
C2 C7 C8 C13 -147.79(12) . . . . ?
C6 C7 C8 C9 -152.03(12) . . . . ?
C2 C7 C8 C9 -24.22(15) . . . . ?
C1 O2 C9 C8 -48.21(16) . . . . ?
C13 C8 C9 O2 -169.73(11) . . . . ?
C7 C8 C9 O2 65.57(15) . . . . ?
C5 C6 C10 C11 141.55(15) . . . . ?
C7 C6 C10 C11 -39.65(18) . . . . ?
C6 C10 C11 C12 75.32(17) . . . . ?
C10 C11 C12 C13 -27.6(2) . . . . ?
C11 C12 C13 C8 -2.4(3) . . . . ?
C9 C8 C13 C12 -159.36(15) . . . . ?
C7 C8 C13 C12 -36.7(2) . . . . ?
C4 C3 C14 O3 -11.11(19) . . . . ?
C2 C3 C14 O3 -139.34(14) . . . . ?
C4 C3 C14 O4 172.50(12) . . . . ?
C2 C3 C14 O4 44.27(16) . . . . ?
